data_4500641
loop_
_publ_author_name
'Kennedy, Alan R.'
'Morrison, Catriona A.'
'Briggs, Naomi E. B.'
'Arbuckle, William'

_publ_section_title
;
 Density and Stability Differences Between Enantiopure and Racemic Salts:
 Construction and Structural Analysis of a Systematic Series of
 Crystalline Salt Forms of Methylephedrine
;
_journal_issue 5
_journal_name_full 'Crystal Growth &amp; Design'
_journal_page_first 1821
_journal_paper_doi 10.1021/cg200030s
_journal_volume 11
_journal_year 2011
_chemical_formula_sum 'C11 H18 I N O'
_chemical_formula_weight 307.16
_chemical_name_systematic
;
 ?
;
_space_group_IT_number 2
_symmetry_cell_setting triclinic
_symmetry_space_group_name_Hall '-P 1'
_symmetry_space_group_name_H-M 'P -1'
_atom_sites_solution_hydrogens geom
_atom_sites_solution_primary direct
_atom_sites_solution_secondary difmap
_audit_creation_method SHELXL-97
_cell_angle_alpha 83.537(4)
_cell_angle_beta 84.005(5)
_cell_angle_gamma 70.642(5)
_cell_formula_units_Z 2
_cell_length_a 7.6216(4)
_cell_length_b 7.6754(4)
_cell_length_c 11.0946(5)
_cell_measurement_reflns_used 4716
_cell_measurement_temperature 123(2)
_cell_measurement_theta_max 29.7233
_cell_measurement_theta_min 2.8178
_cell_volume 606.88(6)
_computing_structure_refinement 'SHELXL-97 (Sheldrick, 1997)'
_diffrn_ambient_temperature 123(2)
_diffrn_measured_fraction_theta_full 0.965
_diffrn_measured_fraction_theta_max 0.965
_diffrn_measurement_device_type 'Oxford Diffraction Gemini S'
_diffrn_measurement_method 'omega scans'
_diffrn_radiation_monochromator graphite
_diffrn_radiation_source 'fine-focus sealed tube'
_diffrn_radiation_type MoK\a
_diffrn_radiation_wavelength 0.71073
_diffrn_reflns_av_R_equivalents 0.0236
_diffrn_reflns_av_sigmaI/netI 0.0334
_diffrn_reflns_limit_h_max 9
_diffrn_reflns_limit_h_min -9
_diffrn_reflns_limit_k_max 8
_diffrn_reflns_limit_k_min -9
_diffrn_reflns_limit_l_max 14
_diffrn_reflns_limit_l_min -14
_diffrn_reflns_number 5722
_diffrn_reflns_theta_full 27.00
_diffrn_reflns_theta_max 27.00
_diffrn_reflns_theta_min 2.82
_exptl_absorpt_coefficient_mu 2.610
_exptl_absorpt_correction_T_max 1.00000
_exptl_absorpt_correction_T_min 0.85569
_exptl_absorpt_correction_type multi-scan
_exptl_absorpt_process_details
;
CrysAlisPro, Oxford Diffraction Ltd.,
Version 1.171.33.52 (release 06-11-2009 CrysAlis171 .NET)
(compiled Nov  6 2009,16:24:50)
Empirical absorption correction using spherical harmonics,
 implemented in SCALE3 ABSPACK scaling algorithm.
;
_exptl_crystal_colour colourless
_exptl_crystal_density_diffrn 1.681
_exptl_crystal_density_method 'not measured'
_exptl_crystal_description fragment
_exptl_crystal_F_000 304
_exptl_crystal_size_max 0.20
_exptl_crystal_size_mid 0.10
_exptl_crystal_size_min 0.05
_refine_diff_density_max 0.508
_refine_diff_density_min -0.479
_refine_diff_density_rms 0.082
_refine_ls_extinction_method none
_refine_ls_goodness_of_fit_ref 0.970
_refine_ls_hydrogen_treatment mixed
_refine_ls_matrix_type full
_refine_ls_number_parameters 138
_refine_ls_number_reflns 2549
_refine_ls_number_restraints 0
_refine_ls_restrained_S_all 0.970
_refine_ls_R_factor_all 0.0228
_refine_ls_R_factor_gt 0.0189
_refine_ls_shift/su_max 0.001
_refine_ls_shift/su_mean 0.000
_refine_ls_structure_factor_coef Fsqd
_refine_ls_weighting_details 'calc w=1/[\s^2^(Fo^2^)+(0.0202P)^2^+0.0000P] where P=(Fo^2^+2Fc^2^)/3'
_refine_ls_weighting_scheme calc
_refine_ls_wR_factor_gt 0.0397
_refine_ls_wR_factor_ref 0.0403
_reflns_number_gt 2296
_reflns_number_total 2549
_reflns_threshold_expression I>2/s(I)
_cod_data_source_file cg200030s_si_001.cif
_cod_data_source_block rmepdhi2rep
_cod_depositor_comments
;
The following automatic conversions were performed:

'_symmetry_cell_setting' value 'Triclinic' changed to 'triclinic'
according to /home/saulius/struct/CIF-dictionaries/cif_core.dic
dictionary named 'cif_core.dic' version 2.4.1 from 2010-06-29.

Automatic conversion script
Id: cif_fix_values 1715 2011-07-08 13:25:40Z adriana 
;
_cod_original_cell_volume 606.88(5)
_cod_original_sg_symbol_H-M P-1
_cod_database_code 4500641

loop_
_symmetry_equiv_pos_as_xyz
'x, y, z'
'-x, -y, -z'

loop_
_atom_site_label
_atom_site_type_symbol
_atom_site_fract_x
_atom_site_fract_y
_atom_site_fract_z
_atom_site_U_iso_or_equiv
_atom_site_adp_type
_atom_site_occupancy
_atom_site_symmetry_multiplicity
_atom_site_calc_flag
_atom_site_refinement_flags
I1 I 0.69413(2) 0.34955(2) -0.143744(14) 0.01677(5) Uani 1 1 d .
O1 O 0.5185(2) 0.1479(3) 0.19551(16) 0.0225(4) Uani 1 1 d .
N1 N 0.7192(3) -0.2360(3) 0.13834(16) 0.0132(4) Uani 1 1 d .
C1 C 0.7862(3) 0.1511(3) 0.30262(19) 0.0133(4) Uani 1 1 d .
C2 C 0.9766(3) 0.1249(3) 0.2986(2) 0.0170(5) Uani 1 1 d .
H2 H 1.0579 0.0585 0.2363 0.020 Uiso 1 1 calc R
C3 C 1.0486(3) 0.1950(3) 0.3849(2) 0.0212(5) Uani 1 1 d .
H3 H 1.1782 0.1783 0.3808 0.025 Uiso 1 1 calc R
C4 C 0.9305(4) 0.2896(3) 0.4772(2) 0.0215(5) Uani 1 1 d .
H4 H 0.9794 0.3368 0.5368 0.026 Uiso 1 1 calc R
C5 C 0.7412(4) 0.3152(3) 0.4824(2) 0.0207(5) Uani 1 1 d .
H5 H 0.6607 0.3788 0.5461 0.025 Uiso 1 1 calc R
C6 C 0.6685(3) 0.2480(3) 0.3945(2) 0.0167(5) Uani 1 1 d .
H6 H 0.5382 0.2683 0.3973 0.020 Uiso 1 1 calc R
C7 C 0.7133(3) 0.0706(3) 0.2068(2) 0.0152(5) Uani 1 1 d .
H7 H 0.7799 0.0889 0.1262 0.018 Uiso 1 1 calc R
C8 C 0.7555(3) -0.1374(3) 0.24078(19) 0.0127(4) Uani 1 1 d .
H8 H 0.8904 -0.1922 0.2567 0.015 Uiso 1 1 calc R
C9 C 0.6408(3) -0.1762(3) 0.3554(2) 0.0176(5) Uani 1 1 d .
H9A H 0.5088 -0.1363 0.3388 0.026 Uiso 1 1 calc R
H9B H 0.6565 -0.1079 0.4208 0.026 Uiso 1 1 calc R
H9C H 0.6832 -0.3093 0.3802 0.026 Uiso 1 1 calc R
C10 C 0.7766(3) -0.1714(3) 0.0132(2) 0.0193(5) Uani 1 1 d .
H10A H 0.9080 -0.1791 0.0091 0.029 Uiso 1 1 calc R
H10B H 0.6996 -0.0427 -0.0062 0.029 Uiso 1 1 calc R
H10C H 0.7599 -0.2500 -0.0455 0.029 Uiso 1 1 calc R
C11 C 0.8137(3) -0.4411(3) 0.1589(2) 0.0178(5) Uani 1 1 d .
H11A H 0.7831 -0.5038 0.0959 0.027 Uiso 1 1 calc R
H11B H 0.7708 -0.4859 0.2390 0.027 Uiso 1 1 calc R
H11C H 0.9490 -0.4675 0.1553 0.027 Uiso 1 1 calc R
H1H H 0.493(4) 0.251(4) 0.171(3) 0.032(9) Uiso 1 1 d .
H1N H 0.600(4) -0.215(3) 0.142(2) 0.018(7) Uiso 1 1 d .

loop_
_atom_site_aniso_label
_atom_site_aniso_U_11
_atom_site_aniso_U_22
_atom_site_aniso_U_33
_atom_site_aniso_U_23
_atom_site_aniso_U_13
_atom_site_aniso_U_12
I1 0.01284(8) 0.01694(9) 0.02143(8) -0.00422(6) -0.00070(5) -0.00534(6)
O1 0.0203(9) 0.0119(9) 0.0350(11) 0.0019(8) -0.0133(8) -0.0029(7)
N1 0.0123(10) 0.0125(10) 0.0159(10) -0.0020(8) -0.0025(8) -0.0048(8)
C1 0.0183(11) 0.0088(11) 0.0142(11) 0.0036(9) -0.0020(9) -0.0076(9)
C2 0.0193(12) 0.0126(12) 0.0187(12) -0.0009(9) -0.0002(9) -0.0052(9)
C3 0.0169(12) 0.0192(13) 0.0292(14) 0.0014(10) -0.0079(10) -0.0073(10)
C4 0.0317(14) 0.0166(12) 0.0190(12) 0.0002(10) -0.0111(10) -0.0095(11)
C5 0.0290(14) 0.0148(12) 0.0178(12) -0.0023(10) 0.0016(10) -0.0072(10)
C6 0.0174(12) 0.0131(12) 0.0204(12) 0.0012(9) -0.0006(9) -0.0073(9)
C7 0.0150(11) 0.0144(12) 0.0170(11) 0.0008(9) -0.0033(9) -0.0061(9)
C8 0.0161(11) 0.0115(11) 0.0125(10) -0.0013(9) -0.0017(8) -0.0067(9)
C9 0.0216(12) 0.0156(12) 0.0163(11) -0.0008(9) 0.0021(9) -0.0080(10)
C10 0.0250(13) 0.0204(13) 0.0143(11) -0.0012(10) -0.0027(10) -0.0094(10)
C11 0.0204(12) 0.0110(12) 0.0215(12) -0.0006(9) -0.0020(9) -0.0047(9)

loop_
_atom_type_symbol
_atom_type_description
_atom_type_scat_dispersion_real
_atom_type_scat_dispersion_imag
_atom_type_scat_source
I I -0.4742 1.8119 'International Tables Vol C Tables 4.2.6.8 and 6.1.1.4'
O O 0.0106 0.0060 'International Tables Vol C Tables 4.2.6.8 and 6.1.1.4'
N N 0.0061 0.0033 'International Tables Vol C Tables 4.2.6.8 and 6.1.1.4'
C C 0.0033 0.0016 'International Tables Vol C Tables 4.2.6.8 and 6.1.1.4'
H H 0.0000 0.0000 'International Tables Vol C Tables 4.2.6.8 and 6.1.1.4'

loop_
_geom_angle_atom_site_label_1
_geom_angle_atom_site_label_2
_geom_angle_atom_site_label_3
_geom_angle
C7 O1 H1H 110(2)
C10 N1 C11 108.96(17)
C10 N1 C8 115.14(16)
C11 N1 C8 110.02(17)
C10 N1 H1N 107.5(17)
C11 N1 H1N 108.4(16)
C8 N1 H1N 106.6(16)
C6 C1 C2 119.2(2)
C6 C1 C7 121.9(2)
C2 C1 C7 118.91(19)
C3 C2 C1 120.6(2)
C3 C2 H2 119.7
C1 C2 H2 119.7
C2 C3 C4 119.8(2)
C2 C3 H3 120.1
C4 C3 H3 120.1
C5 C4 C3 120.0(2)
C5 C4 H4 120.0
C3 C4 H4 120.0
C4 C5 C6 120.2(2)
C4 C5 H5 119.9
C6 C5 H5 119.9
C1 C6 C5 120.1(2)
C1 C6 H6 119.9
C5 C6 H6 119.9
O1 C7 C1 114.51(18)
O1 C7 C8 107.09(18)
C1 C7 C8 108.54(18)
O1 C7 H7 108.9
C1 C7 H7 108.9
C8 C7 H7 108.9
C9 C8 N1 108.36(17)
C9 C8 C7 111.93(18)
N1 C8 C7 112.05(18)
C9 C8 H8 108.1
N1 C8 H8 108.1
C7 C8 H8 108.1
C8 C9 H9A 109.5
C8 C9 H9B 109.5
H9A C9 H9B 109.5
C8 C9 H9C 109.5
H9A C9 H9C 109.5
H9B C9 H9C 109.5
N1 C10 H10A 109.5
N1 C10 H10B 109.5
H10A C10 H10B 109.5
N1 C10 H10C 109.5
H10A C10 H10C 109.5
H10B C10 H10C 109.5
N1 C11 H11A 109.5
N1 C11 H11B 109.5
H11A C11 H11B 109.5
N1 C11 H11C 109.5
H11A C11 H11C 109.5
H11B C11 H11C 109.5

loop_
_geom_bond_atom_site_label_1
_geom_bond_atom_site_label_2
_geom_bond_distance
O1 C7 1.417(3)
O1 H1H 0.78(3)
N1 C10 1.492(3)
N1 C11 1.500(3)
N1 C8 1.529(3)
N1 H1N 0.87(3)
C1 C6 1.391(3)
C1 C2 1.395(3)
C1 C7 1.523(3)
C2 C3 1.388(3)
C2 H2 0.9500
C3 C4 1.389(3)
C3 H3 0.9500
C4 C5 1.386(3)
C4 H4 0.9500
C5 C6 1.393(3)
C5 H5 0.9500
C6 H6 0.9500
C7 C8 1.531(3)
C7 H7 1.0000
C8 C9 1.525(3)
C8 H8 1.0000
C9 H9A 0.9800
C9 H9B 0.9800
C9 H9C 0.9800
C10 H10A 0.9800
C10 H10B 0.9800
C10 H10C 0.9800
C11 H11A 0.9800
C11 H11B 0.9800
C11 H11C 0.9800

loop_
_geom_torsion_atom_site_label_1
_geom_torsion_atom_site_label_2
_geom_torsion_atom_site_label_3
_geom_torsion_atom_site_label_4
_geom_torsion
C6 C1 C2 C3 -0.2(3)
C7 C1 C2 C3 -179.5(2)
C1 C2 C3 C4 1.0(4)
C2 C3 C4 C5 -0.6(4)
C3 C4 C5 C6 -0.6(4)
C2 C1 C6 C5 -1.0(3)
C7 C1 C6 C5 178.3(2)
C4 C5 C6 C1 1.4(3)
C6 C1 C7 O1 18.4(3)
C2 C1 C7 O1 -162.3(2)
C6 C1 C7 C8 -101.2(2)
C2 C1 C7 C8 78.1(2)
C10 N1 C8 C9 163.61(19)
C11 N1 C8 C9 -72.8(2)
C10 N1 C8 C7 39.6(3)
C11 N1 C8 C7 163.20(18)
O1 C7 C8 C9 -55.8(2)
C1 C7 C8 C9 68.3(2)
O1 C7 C8 N1 66.2(2)
C1 C7 C8 N1 -169.71(17)
